data_1543421
loop_
_publ_author_name
'Mague, Joel T.'
'Akkurt, Mehmet'
'Mohamed, Shaaban K.'
'Abdelhamid, Antar A.'
'Albayati, Mustafa R.'

_publ_section_title
;
 Cyclohexane-1,4-diammonium dithiocyanate
;
_journal_coeditor_code SJ4044
_journal_issue 6
_journal_name_full IUCrData
_journal_page_first x160864
_journal_paper_doi 10.1107/S2414314616008646
_journal_volume 1
_journal_year 2016
_chemical_formula_iupac 'C6 H16 N2 2+, 2C N S -'
_chemical_formula_moiety 'C6 H16 N2 2+, 2(C N S -)'
_chemical_formula_sum 'C8 H16 N4 S2'
_chemical_formula_weight 232.37
_chemical_name_systematic
;
Cyclohexane-1,4-diammonium dithiocyanate
;
_space_group_crystal_system monoclinic
_space_group_IT_number 14
_space_group_name_Hall '-P 2ybc'
_space_group_name_H-M_alt 'P 1 21/c 1'
_symmetry_space_group_name_Hall '-P 2ybc'
_symmetry_space_group_name_H-M 'P 1 21/c 1'
_atom_sites_solution_hydrogens geom
_atom_sites_solution_primary direct
_atom_sites_solution_secondary difmap
_audit_creation_method SHELXL-2014/7
_cell_angle_alpha 90
_cell_angle_beta 111.4230(10)
_cell_angle_gamma 90
_cell_formula_units_Z 4
_cell_length_a 8.2286(3)
_cell_length_b 14.9146(6)
_cell_length_c 10.4058(4)
_cell_measurement_reflns_used 9989
_cell_measurement_temperature 150(2)
_cell_measurement_theta_max 72.3088
_cell_measurement_theta_min 5.7761
_cell_volume 1188.83(8)
_computing_cell_refinement
;
<i>SAINT</i> (Bruker, 2015)
;
_computing_data_collection
;
<i>APEX2</i> (Bruker, 2015)
;
_computing_data_reduction
;
<i>SAINT</i>  (Bruker, 2015)
;
_computing_molecular_graphics
;
<i>DIAMOND</i> (Brandenburg & Putz, 2012)
;
_computing_publication_material
;
<i>SHELXTL</i> (Sheldrick, 2008)
;
_computing_structure_refinement
;
<i>SHELXL2014</i> (Sheldrick, 2015b)
;
_computing_structure_solution
;
<i>SHELXT</i> (Sheldrick, 2015a)
;
_diffrn_ambient_temperature 150(2)
_diffrn_detector_area_resol_mean 10.4167
_diffrn_measured_fraction_theta_full 0.995
_diffrn_measured_fraction_theta_max 0.994
_diffrn_measurement_device_type 'Bruker D8 VENTURE PHOTON 100 CMOS'
_diffrn_measurement_method '\w scans'
_diffrn_radiation_monochromator mirror
_diffrn_radiation_type CuK\a
_diffrn_radiation_wavelength 1.54178
_diffrn_reflns_av_R_equivalents 0.0317
_diffrn_reflns_limit_h_max 9
_diffrn_reflns_limit_h_min -10
_diffrn_reflns_limit_k_max 18
_diffrn_reflns_limit_k_min 0
_diffrn_reflns_limit_l_max 12
_diffrn_reflns_limit_l_min 0
_diffrn_reflns_number 15185
_diffrn_reflns_theta_full 71.000
_diffrn_reflns_theta_max 72.345
_diffrn_reflns_theta_min 5.445
_exptl_absorpt_coefficient_mu 3.823
_exptl_absorpt_correction_T_max 0.67
_exptl_absorpt_correction_T_min 0.47
_exptl_absorpt_correction_type multi-scan
_exptl_absorpt_process_details
;
(<i>SADABS</i>; Bruker, 2015)
;
_exptl_crystal_colour colourless
_exptl_crystal_density_diffrn 1.298
_exptl_crystal_density_method 'not measured'
_exptl_crystal_description prism
_exptl_crystal_F_000 496
_exptl_crystal_size_max 0.229
_exptl_crystal_size_mid 0.187
_exptl_crystal_size_min 0.114
_refine_diff_density_max 0.307
_refine_diff_density_min -0.324
_refine_ls_extinction_method none
_refine_ls_goodness_of_fit_ref 1.040
_refine_ls_hydrogen_treatment constr
_refine_ls_matrix_type full
_refine_ls_number_parameters 130
_refine_ls_number_reflns 4260
_refine_ls_number_restraints 0
_refine_ls_restrained_S_all 1.040
_refine_ls_R_factor_all 0.0417
_refine_ls_R_factor_gt 0.0370
_refine_ls_shift/su_max 0.001
_refine_ls_shift/su_mean 0.000
_refine_ls_structure_factor_coef Fsqd
_refine_ls_weighting_details 'w=1/[\s^2^(Fo^2^)+(0.0542P)^2^+0.3660P] where P=(Fo^2^+2Fc^2^)/3'
_refine_ls_weighting_scheme calc
_refine_ls_wR_factor_gt 0.0970
_refine_ls_wR_factor_ref 0.1005
_reflns_number_gt 3809
_reflns_number_total 4260
_reflns_threshold_expression 'I > 2\s(I)'
_cod_data_source_file sj4044sup1.cif
_cod_data_source_block I
_cod_database_code 1543421
_shelx_space_group_comment
;
The symmetry employed for this shelxl refinement is uniquely defined
by the following loop, which should always be used as a source of
symmetry information in preference to the above space-group names.
They are only intended as comments.
;
_shelx_estimated_absorpt_t_min 0.475
_shelx_estimated_absorpt_t_max 0.670

loop_
_space_group_symop_operation_xyz
'x, y, z'
'-x, y+1/2, -z+1/2'
'-x, -y, -z'
'x, -y-1/2, z-1/2'

loop_
_atom_site_type_symbol
_atom_site_label
_atom_site_fract_x
_atom_site_fract_y
_atom_site_fract_z
_atom_site_U_iso_or_equiv
_atom_site_adp_type
_atom_site_calc_flag
_atom_site_occupancy
N N1 0.56447(18) 0.45162(11) 0.25836(16) 0.0221(3) Uani d 1
H H1A 0.5902 0.4406 0.1819 0.033 Uiso calc 1
H H1B 0.6616 0.4431 0.3353 0.033 Uiso calc 1
H H1C 0.5272 0.5092 0.2562 0.033 Uiso calc 1
N N2 -0.06213(18) 0.29200(11) 0.27141(16) 0.0226(3) Uani d 1
H H2A -0.0251 0.2342 0.2761 0.034 Uiso calc 1
H H2B -0.1584 0.2997 0.1936 0.034 Uiso calc 1
H H2C -0.0891 0.3047 0.3468 0.034 Uiso calc 1
C C1 0.4231(2) 0.38878(13) 0.26112(18) 0.0201(4) Uani d 1
H H1 0.4652 0.3259 0.2615 0.024 Uiso calc 1
C C2 0.2610(2) 0.40194(14) 0.13238(19) 0.0247(4) Uani d 1
H H2D 0.2890 0.3899 0.0492 0.030 Uiso calc 1
H H2E 0.2204 0.4648 0.1278 0.030 Uiso calc 1
C C3 0.1169(2) 0.33831(13) 0.13575(19) 0.0248(4) Uani d 1
H H3A 0.0093 0.3491 0.0542 0.030 Uiso calc 1
H H3B 0.1536 0.2754 0.1324 0.030 Uiso calc 1
C C4 0.0802(2) 0.35377(12) 0.26759(19) 0.0207(4) Uani d 1
H H4 0.0400 0.4170 0.2676 0.025 Uiso calc 1
C C5 0.2427(2) 0.33951(13) 0.39591(19) 0.0241(4) Uani d 1
H H5A 0.2830 0.2767 0.3992 0.029 Uiso calc 1
H H5B 0.2154 0.3509 0.4796 0.029 Uiso calc 1
C C6 0.3865(2) 0.40364(13) 0.39237(19) 0.0242(4) Uani d 1
H H6A 0.3493 0.4664 0.3959 0.029 Uiso calc 1
H H6B 0.4942 0.3930 0.4738 0.029 Uiso calc 1
S S1 1.10256(6) 0.41245(3) 0.75714(5) 0.02824(16) Uani d 1
N N3 0.8593(2) 0.38720(13) 0.48827(18) 0.0313(4) Uani d 1
C C7 0.9609(2) 0.39952(12) 0.6002(2) 0.0224(4) Uani d 1
S S2 0.60809(6) 0.34284(3) 0.76345(5) 0.02790(16) Uani d 1
N N4 0.6417(2) 0.36365(14) 1.03977(18) 0.0352(4) Uani d 1
C C8 0.6273(2) 0.35421(13) 0.9248(2) 0.0240(4) Uani d 1

loop_
_atom_site_aniso_label
_atom_site_aniso_U_11
_atom_site_aniso_U_22
_atom_site_aniso_U_33
_atom_site_aniso_U_12
_atom_site_aniso_U_13
_atom_site_aniso_U_23
N1 0.0216(7) 0.0231(8) 0.0213(7) -0.0007(6) 0.0073(6) 0.0014(6)
N2 0.0228(7) 0.0224(8) 0.0234(8) -0.0016(6) 0.0094(6) -0.0013(6)
C1 0.0225(8) 0.0187(8) 0.0187(9) -0.0012(7) 0.0070(7) 0.0002(7)
C2 0.0254(9) 0.0302(10) 0.0167(9) -0.0037(7) 0.0055(7) 0.0022(7)
C3 0.0254(9) 0.0301(11) 0.0183(9) -0.0054(7) 0.0073(7) -0.0031(7)
C4 0.0230(8) 0.0182(8) 0.0214(9) -0.0027(7) 0.0086(7) -0.0014(7)
C5 0.0266(9) 0.0280(10) 0.0177(9) -0.0046(7) 0.0080(7) 0.0009(7)
C6 0.0257(9) 0.0281(10) 0.0178(9) -0.0055(7) 0.0069(7) -0.0023(7)
S1 0.0312(3) 0.0230(3) 0.0239(3) -0.00248(17) 0.00225(19) 0.00112(18)
N3 0.0304(8) 0.0382(10) 0.0241(9) 0.0031(7) 0.0085(7) 0.0010(7)
C7 0.0237(8) 0.0199(9) 0.0262(10) 0.0029(7) 0.0120(7) 0.0016(7)
S2 0.0386(3) 0.0239(3) 0.0236(3) 0.00396(18) 0.0142(2) 0.00093(18)
N4 0.0347(9) 0.0459(11) 0.0252(9) 0.0026(8) 0.0111(7) -0.0011(8)
C8 0.0213(8) 0.0226(9) 0.0282(10) 0.0011(7) 0.0091(7) 0.0029(8)

loop_
_atom_type_symbol
_atom_type_description
_atom_type_scat_dispersion_real
_atom_type_scat_dispersion_imag
_atom_type_scat_source
C C 0.0181 0.0091 'International Tables Vol C Tables 4.2.6.8 and 6.1.1.4'
H H 0.0000 0.0000 'International Tables Vol C Tables 4.2.6.8 and 6.1.1.4'
N N 0.0311 0.0180 'International Tables Vol C Tables 4.2.6.8 and 6.1.1.4'
S S 0.3331 0.5567 'International Tables Vol C Tables 4.2.6.8 and 6.1.1.4'

loop_
_geom_angle_atom_site_label_1
_geom_angle_atom_site_label_2
_geom_angle_atom_site_label_3
_geom_angle
C1 N1 H1A 109.5
C1 N1 H1B 109.5
H1A N1 H1B 109.5
C1 N1 H1C 109.5
H1A N1 H1C 109.5
H1B N1 H1C 109.5
C4 N2 H2A 109.5
C4 N2 H2B 109.5
H2A N2 H2B 109.5
C4 N2 H2C 109.5
H2A N2 H2C 109.5
H2B N2 H2C 109.5
N1 C1 C6 109.60(14)
N1 C1 C2 109.84(14)
C6 C1 C2 112.07(15)
N1 C1 H1 108.4
C6 C1 H1 108.4
C2 C1 H1 108.4
C1 C2 C3 109.77(15)
C1 C2 H2D 109.7
C3 C2 H2D 109.7
C1 C2 H2E 109.7
C3 C2 H2E 109.7
H2D C2 H2E 108.2
C4 C3 C2 109.65(15)
C4 C3 H3A 109.7
C2 C3 H3A 109.7
C4 C3 H3B 109.7
C2 C3 H3B 109.7
H3A C3 H3B 108.2
N2 C4 C5 109.56(14)
N2 C4 C3 110.06(14)
C5 C4 C3 111.69(15)
N2 C4 H4 108.5
C5 C4 H4 108.5
C3 C4 H4 108.5
C4 C5 C6 109.30(15)
C4 C5 H5A 109.8
C6 C5 H5A 109.8
C4 C5 H5B 109.8
C6 C5 H5B 109.8
H5A C5 H5B 108.3
C1 C6 C5 109.82(15)
C1 C6 H6A 109.7
C5 C6 H6A 109.7
C1 C6 H6B 109.7
C5 C6 H6B 109.7
H6A C6 H6B 108.2
N3 C7 S1 177.77(18)
N4 C8 S2 179.0(2)

loop_
_geom_bond_atom_site_label_1
_geom_bond_atom_site_label_2
_geom_bond_distance
N1 C1 1.502(2)
N1 H1A 0.9100
N1 H1B 0.9100
N1 H1C 0.9100
N2 C4 1.502(2)
N2 H2A 0.9100
N2 H2B 0.9100
N2 H2C 0.9100
C1 C6 1.518(2)
C1 C2 1.519(2)
C1 H1 1.0000
C2 C3 1.529(2)
C2 H2D 0.9900
C2 H2E 0.9900
C3 C4 1.526(2)
C3 H3A 0.9900
C3 H3B 0.9900
C4 C5 1.520(2)
C4 H4 1.0000
C5 C6 1.533(2)
C5 H5A 0.9900
C5 H5B 0.9900
C6 H6A 0.9900
C6 H6B 0.9900
S1 C7 1.6344(19)
N3 C7 1.174(3)
S2 C8 1.636(2)
N4 C8 1.167(3)

loop_
_geom_hbond_atom_site_label_D
_geom_hbond_atom_site_label_H
_geom_hbond_atom_site_label_A
_geom_hbond_site_symmetry_A
_geom_hbond_distance_DH
_geom_hbond_distance_HA
_geom_hbond_distance_DA
_geom_hbond_angle_DHA
N1 H1A N4 1_554 0.91 2.04 2.890(2) 156
N1 H1B N3 . 0.91 2.00 2.880(2) 163
N1 H1C S2 3_666 0.91 2.45 3.3511(16) 173
N2 H2A S1 4_465 0.91 2.47 3.3621(16) 169
N2 H2B N4 1_454 0.91 2.06 2.933(2) 160
N2 H2C N3 1_455 0.91 2.08 2.931(2) 156

loop_
_geom_torsion_atom_site_label_1
_geom_torsion_atom_site_label_2
_geom_torsion_atom_site_label_3
_geom_torsion_atom_site_label_4
_geom_torsion
N1 C1 C2 C3 -179.67(14)
C6 C1 C2 C3 -57.6(2)
C1 C2 C3 C4 56.5(2)
C2 C3 C4 N2 179.60(15)
C2 C3 C4 C5 -58.5(2)
N2 C4 C5 C6 -179.20(14)
C3 C4 C5 C6 58.6(2)
N1 C1 C6 C5 -179.85(14)
C2 C1 C6 C5 57.9(2)
C4 C5 C6 C1 -57.1(2)

_cod_database_fobs_code 1543421
